data_4027777
loop_
_publ_author_name
'Cheng-Yong Jin'
'Yao Wang'
'Yao-Zong Liu'
'Chao Shen'
'Peng-Fei Xu'

_publ_section_title
;
 Organocatalytic Asymmetric Michael Addition of Oxindoles to Nitroolefins
 for the Synthesis of 2,2-Disubstituted Oxindoles Bearing Adjacent
 Quaternary and Tertiary Stereocenters
;
_journal_name_full 'Journal of Organic Chemistry'
_journal_page_first 11307
_journal_page_last 11312
_journal_paper_doi 10.1021/jo301886j
_journal_volume 77
_journal_year 2012
_chemical_absolute_configuration none
_chemical_formula_sum 'C20 H17 Br N2 O6'
_chemical_formula_weight 461.27
_chemical_name_systematic
; 
 ? 
;
_space_group_IT_number 4
_symmetry_cell_setting monoclinic
_symmetry_space_group_name_Hall 'P 2yb'
_symmetry_space_group_name_H-M 'P 1 21 1'
_atom_sites_solution_hydrogens geom
_atom_sites_solution_primary direct
_atom_sites_solution_secondary difmap
_audit_creation_method SHELXL-97
_cell_angle_alpha 90.00
_cell_angle_beta 105.88(2)
_cell_angle_gamma 90.00
_cell_formula_units_Z 4
_cell_length_a 12.60(3)
_cell_length_b 9.57(3)
_cell_length_c 17.72(5)
_cell_measurement_reflns_used 1881
_cell_measurement_temperature 293(2)
_cell_measurement_theta_max 18.61
_cell_measurement_theta_min 2.31
_cell_volume 2055(10)
_computing_cell_refinement 'Bruker SAINT'
_computing_data_collection 'Bruker APEX2'
_computing_data_reduction 'Bruker SAINT'
_computing_molecular_graphics 'Bruker SHELXTL'
_computing_publication_material 'Bruker SHELXTL'
_computing_structure_refinement 'SHELXL-97 (Sheldrick, 2008)'
_computing_structure_solution 'SHELXS-97 (Sheldrick, 2008)'
_diffrn_ambient_temperature 293(2)
_diffrn_measured_fraction_theta_full 0.953
_diffrn_measured_fraction_theta_max 0.953
_diffrn_measurement_device_type 'Bruker APEX-II CCD'
_diffrn_measurement_method '\f and \w scans'
_diffrn_radiation_monochromator graphite
_diffrn_radiation_source 'fine-focus sealed tube'
_diffrn_radiation_type MoK\a
_diffrn_radiation_wavelength 0.71073
_diffrn_reflns_av_R_equivalents 0.0321
_diffrn_reflns_av_sigmaI/netI 0.1767
_diffrn_reflns_limit_h_max 15
_diffrn_reflns_limit_h_min -10
_diffrn_reflns_limit_k_max 11
_diffrn_reflns_limit_k_min -11
_diffrn_reflns_limit_l_max 20
_diffrn_reflns_limit_l_min -19
_diffrn_reflns_number 7341
_diffrn_reflns_theta_full 25.50
_diffrn_reflns_theta_max 25.50
_diffrn_reflns_theta_min 2.31
_exptl_absorpt_coefficient_mu 2.039
_exptl_absorpt_correction_T_max 0.7634
_exptl_absorpt_correction_T_min 0.6514
_exptl_absorpt_correction_type multi-scan
_exptl_absorpt_process_details SADABS
_exptl_crystal_colour colorless
_exptl_crystal_density_diffrn 1.491
_exptl_crystal_description block
_exptl_crystal_F_000 936
_exptl_crystal_size_max 0.23
_exptl_crystal_size_mid 0.16
_exptl_crystal_size_min 0.14
_refine_diff_density_max 0.379
_refine_diff_density_min -0.394
_refine_diff_density_rms 0.058
_refine_ls_abs_structure_details 'Flack H D (1983), Acta Cryst. A39, 876-881'
_refine_ls_abs_structure_Flack 0.000(13)
_refine_ls_extinction_method none
_refine_ls_goodness_of_fit_ref 0.872
_refine_ls_hydrogen_treatment constr
_refine_ls_matrix_type full
_refine_ls_number_parameters 528
_refine_ls_number_reflns 6363
_refine_ls_number_restraints 1
_refine_ls_restrained_S_all 0.872
_refine_ls_R_factor_all 0.1502
_refine_ls_R_factor_gt 0.0513
_refine_ls_shift/su_max 0.001
_refine_ls_shift/su_mean 0.000
_refine_ls_structure_factor_coef Fsqd
_refine_ls_weighting_details 'calc w=1/[\s^2^(Fo^2^)+(0.0000P)^2^+0.0000P] where P=(Fo^2^+2Fc^2^)/3'
_refine_ls_weighting_scheme calc
_refine_ls_wR_factor_gt 0.1102
_refine_ls_wR_factor_ref 0.1558
_reflns_number_gt 3002
_reflns_number_total 6363
_reflns_threshold_expression >2sigma(I)
_cod_data_source_file jo301886j_si_002.cif
_cod_data_source_block p21
_cod_database_code 4027777

loop_
_symmetry_equiv_pos_as_xyz
'x, y, z'
'-x, y+1/2, -z'

loop_
_atom_site_label
_atom_site_type_symbol
_atom_site_fract_x
_atom_site_fract_y
_atom_site_fract_z
_atom_site_U_iso_or_equiv
_atom_site_adp_type
_atom_site_occupancy
_atom_site_symmetry_multiplicity
_atom_site_calc_flag
_atom_site_refinement_flags
Br1 Br 0.85134(8) -0.44478(12) -0.02399(8) 0.0908(4) Uani 1 1 d .
O2 O 0.5372(5) 0.1327(8) 0.1287(4) 0.075(2) Uani 1 1 d .
O1 O 0.9233(5) 0.2943(8) 0.1287(4) 0.069(2) Uani 1 1 d .
O5 O 0.6900(7) 0.2504(9) -0.1097(4) 0.092(2) Uani 1 1 d .
O4 O 0.7601(5) 0.3819(7) 0.2137(4) 0.0719(19) Uani 1 1 d .
O3 O 0.6638(6) 0.4285(8) 0.0898(5) 0.085(2) Uani 1 1 d .
O6 O 0.5133(8) 0.2258(15) -0.1435(6) 0.162(5) Uani 1 1 d .
N1 N 0.8295(5) 0.1352(7) 0.1778(4) 0.0436(17) Uani 1 1 d .
N2 N 0.6024(9) 0.2239(10) -0.0950(6) 0.084(3) Uani 1 1 d .
C18 C 1.0333(6) 0.1490(13) 0.2279(6) 0.090(4) Uani 1 1 d .
H18A H 1.0936 0.1924 0.2135 0.136 Uiso 1 1 calc R
H18B H 1.0381 0.0494 0.2232 0.136 Uiso 1 1 calc R
H18C H 1.0367 0.1727 0.2812 0.136 Uiso 1 1 calc R
C15 C 0.8470(6) -0.0154(9) 0.0081(5) 0.044(2) Uani 1 1 d .
H15 H 0.8919 0.0598 0.0041 0.053 Uiso 1 1 calc R
C6 C 0.8073(6) 0.0398(10) 0.2315(5) 0.048(2) Uani 1 1 d .
C14 C 0.8793(6) -0.1502(10) -0.0056(6) 0.059(3) Uani 1 1 d .
H14 H 0.9455 -0.1649 -0.0181 0.070 Uiso 1 1 calc R
C1 C 0.6929(6) 0.0197(9) 0.2192(5) 0.049(2) Uani 1 1 d .
C7 C 0.7243(6) 0.1921(9) 0.1258(5) 0.045(2) Uani 1 1 d .
C8 C 0.6353(7) 0.1141(10) 0.1568(5) 0.053(2) Uani 1 1 d .
C11 C 0.6851(7) -0.1066(12) 0.0344(5) 0.058(3) Uani 1 1 d .
H11 H 0.6203 -0.0928 0.0488 0.069 Uiso 1 1 calc R
C12 C 0.7153(6) -0.2403(11) 0.0202(5) 0.055(2) Uani 1 1 d .
H12 H 0.6709 -0.3158 0.0245 0.066 Uiso 1 1 calc R
C10 C 0.7496(6) 0.0087(9) 0.0275(5) 0.043(2) Uani 1 1 d .
C3 C 0.7215(10) -0.1471(11) 0.3224(6) 0.075(3) Uani 1 1 d .
H3 H 0.6953 -0.2082 0.3540 0.090 Uiso 1 1 calc R
C4 C 0.8323(9) -0.1302(11) 0.3331(6) 0.075(3) Uani 1 1 d .
H4 H 0.8798 -0.1814 0.3729 0.090 Uiso 1 1 calc R
C17 C 0.9256(7) 0.1999(12) 0.1743(6) 0.062(3) Uani 1 1 d .
C5 C 0.8785(7) -0.0430(10) 0.2894(5) 0.057(3) Uani 1 1 d .
H5 H 0.9546 -0.0388 0.2977 0.068 Uiso 1 1 calc R
C13 C 0.8122(6) -0.2611(10) -0.0006(5) 0.051(2) Uani 1 1 d .
C9 C 0.7142(6) 0.1593(9) 0.0384(5) 0.049(2) Uani 1 1 d .
H9 H 0.7663 0.2210 0.0225 0.059 Uiso 1 1 calc R
C0AA C 0.6495(8) -0.0720(11) 0.2642(6) 0.063(3) Uani 1 1 d .
H0A H 0.5736 -0.0822 0.2550 0.075 Uiso 1 1 calc R
C16 C 0.6010(6) 0.1911(11) -0.0154(5) 0.063(3) Uani 1 1 d .
H16A H 0.5535 0.1110 -0.0164 0.076 Uiso 1 1 calc R
H16B H 0.5698 0.2695 0.0059 0.076 Uiso 1 1 calc R
C19 C 0.7135(7) 0.3513(11) 0.1393(7) 0.059(3) Uani 1 1 d .
C20 C 0.7571(9) 0.5306(12) 0.2347(7) 0.098(4) Uani 1 1 d .
H20A H 0.7799 0.5869 0.1971 0.147 Uiso 1 1 calc R
H20B H 0.8061 0.5460 0.2860 0.147 Uiso 1 1 calc R
H20C H 0.6834 0.5557 0.2348 0.147 Uiso 1 1 calc R
Br2 Br 0.89939(10) -0.39057(11) 0.53352(8) 0.0934(4) Uani 1 1 d .
O7 O 0.8899(5) 0.3210(9) 0.7104(5) 0.093(3) Uani 1 1 d .
O8 O 0.4904(5) 0.2080(8) 0.5731(4) 0.089(2) Uani 1 1 d .
O10 O 0.6631(5) 0.4177(7) 0.7211(4) 0.0737(19) Uani 1 1 d .
O11 O 0.8034(12) 0.3006(15) 0.4363(7) 0.174(6) Uani 1 1 d .
O9 O 0.6667(7) 0.4833(9) 0.6013(5) 0.109(3) Uani 1 1 d .
O12 O 0.6593(11) 0.2063(15) 0.3606(6) 0.176(5) Uani 1 1 d .
N4 N 0.7133(12) 0.2535(12) 0.4221(8) 0.105(4) Uani 1 1 d .
N3 N 0.7548(5) 0.1672(7) 0.7060(4) 0.0459(18) Uani 1 1 d .
C22 C 0.5025(8) -0.0170(13) 0.6999(7) 0.077(3) Uani 1 1 d .
H22 H 0.4302 -0.0132 0.6683 0.092 Uiso 1 1 calc R
C23 C 0.5297(13) -0.1089(14) 0.7610(9) 0.102(4) Uani 1 1 d .
H23 H 0.4769 -0.1682 0.7712 0.122 Uiso 1 1 calc R
C30 C 0.7751(6) 0.0618(10) 0.5626(5) 0.046(2) Uani 1 1 d .
C21 C 0.5818(6) 0.0712(10) 0.6844(5) 0.054(2) Uani 1 1 d .
C26 C 0.6898(7) 0.0663(10) 0.7319(5) 0.049(2) Uani 1 1 d .
C27 C 0.6871(6) 0.2386(8) 0.6356(5) 0.041(2) Uani 1 1 d .
C39 C 0.6744(7) 0.3945(11) 0.6502(8) 0.064(3) Uani 1 1 d .
C32 C 0.7371(7) -0.1851(10) 0.5361(5) 0.056(2) Uani 1 1 d .
H32 H 0.6871 -0.2587 0.5237 0.067 Uiso 1 1 calc R
C37 C 0.8584(8) 0.2200(15) 0.7410(6) 0.074(3) Uani 1 1 d .
C36 C 0.6534(9) 0.2550(13) 0.4857(6) 0.083(3) Uani 1 1 d .
H36A H 0.5924 0.1894 0.4728 0.100 Uiso 1 1 calc R
H36B H 0.6242 0.3475 0.4899 0.100 Uiso 1 1 calc R
C29 C 0.7352(7) 0.2139(10) 0.5635(5) 0.054(2) Uani 1 1 d .
H29 H 0.7999 0.2744 0.5707 0.065 Uiso 1 1 calc R
C31 C 0.7025(7) -0.0499(11) 0.5410(6) 0.059(3) Uani 1 1 d .
H31 H 0.6272 -0.0323 0.5294 0.070 Uiso 1 1 calc R
C35 C 0.8869(7) 0.0340(12) 0.5779(5) 0.065(3) Uani 1 1 d .
H35 H 0.9374 0.1066 0.5931 0.078 Uiso 1 1 calc R
C25 C 0.7190(9) -0.0304(11) 0.7948(6) 0.068(3) Uani 1 1 d .
H25 H 0.7911 -0.0379 0.8264 0.082 Uiso 1 1 calc R
C28 C 0.5719(7) 0.1747(10) 0.6243(5) 0.054(2) Uani 1 1 d .
C34 C 0.9248(7) -0.1000(13) 0.5709(6) 0.071(3) Uani 1 1 d .
H34 H 0.9999 -0.1173 0.5800 0.085 Uiso 1 1 calc R
C33 C 0.8498(8) -0.2068(10) 0.5504(5) 0.057(3) Uani 1 1 d .
C40 C 0.6453(8) 0.5632(14) 0.7411(7) 0.097(4) Uani 1 1 d .
H40A H 0.5786 0.5978 0.7057 0.146 Uiso 1 1 calc R
H40B H 0.7064 0.6194 0.7369 0.146 Uiso 1 1 calc R
H40C H 0.6391 0.5674 0.7939 0.146 Uiso 1 1 calc R
C38 C 0.9279(8) 0.1567(16) 0.8153(7) 0.124(5) Uani 1 1 d .
H38A H 0.9999 0.1984 0.8284 0.186 Uiso 1 1 calc R
H38B H 0.9343 0.0579 0.8081 0.186 Uiso 1 1 calc R
H38C H 0.8941 0.1732 0.8569 0.186 Uiso 1 1 calc R
C24 C 0.6362(13) -0.1121(13) 0.8068(7) 0.092(4) Uani 1 1 d .
H24 H 0.6535 -0.1739 0.8489 0.111 Uiso 1 1 calc R

loop_
_atom_site_aniso_label
_atom_site_aniso_U_11
_atom_site_aniso_U_22
_atom_site_aniso_U_33
_atom_site_aniso_U_23
_atom_site_aniso_U_13
_atom_site_aniso_U_12
Br1 0.0810(6) 0.0571(7) 0.1409(11) -0.0089(8) 0.0418(7) 0.0076(6)
O2 0.054(4) 0.098(6) 0.079(5) -0.003(4) 0.031(3) 0.013(4)
O1 0.073(4) 0.061(5) 0.084(5) 0.020(4) 0.039(4) 0.002(4)
O5 0.122(6) 0.098(6) 0.052(5) 0.009(4) 0.020(5) 0.006(5)
O4 0.094(5) 0.048(4) 0.079(6) -0.006(4) 0.032(4) 0.014(4)
O3 0.100(5) 0.062(5) 0.094(6) 0.030(5) 0.029(5) 0.030(4)
O6 0.131(7) 0.238(14) 0.084(7) 0.055(8) -0.025(6) 0.009(8)
N1 0.053(4) 0.038(4) 0.045(4) 0.002(4) 0.024(3) 0.011(3)
N2 0.095(7) 0.081(7) 0.066(8) 0.028(6) 0.003(7) 0.028(6)
C18 0.056(6) 0.105(10) 0.104(9) 0.038(8) 0.010(6) 0.001(6)
C15 0.050(5) 0.035(5) 0.053(6) -0.001(4) 0.024(4) 0.002(4)
C6 0.058(5) 0.047(5) 0.043(6) 0.008(5) 0.022(4) 0.006(5)
C14 0.045(5) 0.058(7) 0.078(7) 0.003(6) 0.026(5) 0.006(5)
C1 0.055(5) 0.044(6) 0.052(6) 0.004(5) 0.023(5) 0.009(4)
C7 0.044(5) 0.045(6) 0.050(6) 0.009(5) 0.022(4) 0.019(4)
C8 0.053(5) 0.058(6) 0.054(6) -0.008(6) 0.028(5) 0.015(5)
C11 0.040(5) 0.076(8) 0.059(7) -0.007(6) 0.018(5) 0.010(5)
C12 0.046(5) 0.071(7) 0.056(7) 0.007(6) 0.025(5) -0.010(5)
C10 0.039(4) 0.056(6) 0.037(6) -0.001(4) 0.018(4) 0.004(4)
C3 0.111(9) 0.058(7) 0.068(8) 0.016(6) 0.044(7) 0.001(6)
C4 0.085(8) 0.058(7) 0.080(8) 0.027(7) 0.018(6) 0.000(6)
C17 0.069(7) 0.053(7) 0.079(8) 0.007(6) 0.046(6) 0.007(5)
C5 0.067(6) 0.053(6) 0.054(6) 0.001(6) 0.023(5) 0.001(5)
C13 0.048(5) 0.056(6) 0.054(6) -0.003(5) 0.020(4) 0.009(4)
C9 0.047(5) 0.063(7) 0.042(6) 0.005(5) 0.021(4) 0.011(4)
C0AA 0.081(7) 0.056(7) 0.062(7) -0.003(6) 0.040(6) -0.011(5)
C16 0.060(5) 0.077(8) 0.048(7) 0.009(6) 0.005(5) 0.026(5)
C19 0.056(6) 0.062(8) 0.068(8) 0.004(7) 0.033(6) 0.007(5)
C20 0.132(8) 0.056(8) 0.118(10) -0.023(7) 0.055(8) 0.006(7)
Br2 0.1201(9) 0.0643(8) 0.1069(10) 0.0044(7) 0.0498(7) 0.0245(7)
O7 0.073(5) 0.100(7) 0.108(7) -0.017(5) 0.029(4) -0.035(4)
O8 0.053(4) 0.109(6) 0.093(6) 0.012(5) -0.001(4) 0.016(4)
O10 0.102(5) 0.064(5) 0.065(5) -0.005(4) 0.041(4) 0.006(4)
O11 0.256(13) 0.167(13) 0.144(11) -0.037(9) 0.134(10) -0.083(11)
O9 0.196(8) 0.049(5) 0.108(7) 0.012(5) 0.086(6) 0.025(5)
O12 0.251(13) 0.199(13) 0.080(8) -0.026(8) 0.049(8) 0.071(10)
N4 0.185(13) 0.053(7) 0.080(9) 0.003(7) 0.045(10) 0.030(7)
N3 0.044(4) 0.045(5) 0.048(5) 0.002(4) 0.012(4) 0.002(3)
C22 0.088(7) 0.070(8) 0.090(9) -0.024(7) 0.052(7) -0.017(6)
C23 0.154(13) 0.068(9) 0.115(12) -0.007(9) 0.090(11) -0.034(9)
C30 0.052(5) 0.041(5) 0.044(5) 0.003(5) 0.012(4) 0.001(5)
C21 0.050(5) 0.059(7) 0.062(7) -0.011(6) 0.029(5) -0.005(5)
C26 0.087(6) 0.038(6) 0.029(5) 0.001(5) 0.027(5) 0.005(5)
C27 0.047(4) 0.032(5) 0.044(6) 0.004(4) 0.014(4) 0.001(4)
C39 0.070(6) 0.040(7) 0.087(9) 0.009(7) 0.029(6) 0.003(5)
C32 0.070(6) 0.048(6) 0.054(7) -0.018(5) 0.023(5) -0.018(5)
C37 0.052(6) 0.091(9) 0.074(9) -0.005(7) 0.010(6) -0.002(6)
C36 0.133(9) 0.088(9) 0.043(7) 0.028(6) 0.047(7) 0.047(8)
C29 0.067(6) 0.048(6) 0.056(7) -0.001(5) 0.029(5) -0.011(4)
C31 0.036(5) 0.070(8) 0.062(7) -0.011(6) 0.000(5) 0.004(5)
C35 0.054(5) 0.069(8) 0.077(7) -0.016(6) 0.027(5) -0.022(5)
C25 0.098(7) 0.051(7) 0.049(7) -0.008(6) 0.007(6) 0.004(6)
C28 0.056(6) 0.062(7) 0.047(6) 0.008(6) 0.019(5) 0.004(5)
C34 0.044(5) 0.081(9) 0.084(8) -0.004(7) 0.013(5) 0.001(6)
C33 0.070(6) 0.061(7) 0.040(6) -0.003(5) 0.016(5) 0.012(5)
C40 0.108(7) 0.071(8) 0.124(10) -0.037(8) 0.050(7) 0.001(7)
C38 0.078(7) 0.154(15) 0.107(10) -0.006(10) -0.031(7) 0.004(8)
C24 0.167(12) 0.064(8) 0.056(8) 0.002(7) 0.047(9) -0.009(9)

loop_
_atom_type_symbol
_atom_type_description
_atom_type_scat_dispersion_real
_atom_type_scat_dispersion_imag
_atom_type_scat_source
C C 0.0033 0.0016 'International Tables Vol C Tables 4.2.6.8 and 6.1.1.4'
H H 0.0000 0.0000 'International Tables Vol C Tables 4.2.6.8 and 6.1.1.4'
Br Br -0.2901 2.4595 'International Tables Vol C Tables 4.2.6.8 and 6.1.1.4'
N N 0.0061 0.0033 'International Tables Vol C Tables 4.2.6.8 and 6.1.1.4'
O O 0.0106 0.0060 'International Tables Vol C Tables 4.2.6.8 and 6.1.1.4'

loop_
_geom_angle_atom_site_label_1
_geom_angle_atom_site_label_2
_geom_angle_atom_site_label_3
_geom_angle
C19 O4 C20 115.6(8)
C17 N1 C6 131.8(7)
C17 N1 C7 116.8(7)
C6 N1 C7 110.3(6)
O6 N2 O5 124.0(11)
O6 N2 C16 115.9(11)
O5 N2 C16 120.1(9)
C17 C18 H18A 109.5
C17 C18 H18B 109.5
H18A C18 H18B 109.5
C17 C18 H18C 109.5
H18A C18 H18C 109.5
H18B C18 H18C 109.5
C10 C15 C14 121.3(8)
C10 C15 H15 119.4
C14 C15 H15 119.4
N1 C6 C5 131.0(7)
N1 C6 C1 111.7(7)
C5 C6 C1 117.1(8)
C13 C14 C15 119.3(8)
C13 C14 H14 120.3
C15 C14 H14 120.3
C0AA C1 C6 122.8(9)
C0AA C1 C8 129.2(8)
C6 C1 C8 107.9(8)
N1 C7 C9 111.0(6)
N1 C7 C19 111.3(7)
C9 C7 C19 111.4(8)
N1 C7 C8 102.1(7)
C9 C7 C8 112.5(7)
C19 C7 C8 108.2(7)
O2 C8 C1 129.9(8)
O2 C8 C7 122.3(8)
C1 C8 C7 107.8(7)
C12 C11 C10 121.5(8)
C12 C11 H11 119.3
C10 C11 H11 119.3
C11 C12 C13 119.3(9)
C11 C12 H12 120.3
C13 C12 H12 120.3
C15 C10 C11 117.9(8)
C15 C10 C9 119.7(7)
C11 C10 C9 122.3(7)
C4 C3 C0AA 118.8(10)
C4 C3 H3 120.6
C0AA C3 H3 120.6
C3 C4 C5 124.7(10)
C3 C4 H4 117.7
C5 C4 H4 117.7
O1 C17 N1 120.5(9)
O1 C17 C18 121.0(9)
N1 C17 C18 118.5(9)
C4 C5 C6 118.0(8)
C4 C5 H5 121.0
C6 C5 H5 121.0
C14 C13 C12 120.6(9)
C14 C13 Br1 120.0(6)
C12 C13 Br1 119.4(7)
C16 C9 C10 111.4(7)
C16 C9 C7 113.2(7)
C10 C9 C7 111.6(7)
C16 C9 H9 106.7
C10 C9 H9 106.7
C7 C9 H9 106.7
C3 C0AA C1 118.4(9)
C3 C0AA H0A 120.8
C1 C0AA H0A 120.8
N2 C16 C9 113.3(8)
N2 C16 H16A 108.9
C9 C16 H16A 108.9
N2 C16 H16B 108.9
C9 C16 H16B 108.9
H16A C16 H16B 107.7
O3 C19 O4 126.8(10)
O3 C19 C7 123.3(10)
O4 C19 C7 109.7(9)
O4 C20 H20A 109.5
O4 C20 H20B 109.5
H20A C20 H20B 109.5
O4 C20 H20C 109.5
H20A C20 H20C 109.5
H20B C20 H20C 109.5
C39 O10 C40 116.9(8)
O11 N4 O12 127.4(16)
O11 N4 C36 118.8(14)
O12 N4 C36 113.7(14)
C37 N3 C26 131.5(8)
C37 N3 C27 117.9(8)
C26 N3 C27 109.8(6)
C23 C22 C21 120.6(11)
C23 C22 H22 119.7
C21 C22 H22 119.7
C22 C23 C24 118.6(11)
C22 C23 H23 120.7
C24 C23 H23 120.7
C35 C30 C31 117.6(9)
C35 C30 C29 119.7(8)
C31 C30 C29 122.5(7)
C26 C21 C22 119.8(10)
C26 C21 C28 110.1(8)
C22 C21 C28 130.1(9)
C21 C26 C25 119.9(9)
C21 C26 N3 109.7(8)
C25 C26 N3 130.5(9)
N3 C27 C39 111.9(8)
N3 C27 C28 103.4(7)
C39 C27 C28 105.7(7)
N3 C27 C29 110.9(6)
C39 C27 C29 111.4(8)
C28 C27 C29 113.2(7)
O9 C39 O10 124.1(10)
O9 C39 C27 124.1(11)
O10 C39 C27 111.6(9)
C31 C32 C33 117.0(8)
C31 C32 H32 121.5
C33 C32 H32 121.5
O7 C37 N3 118.1(10)
O7 C37 C38 121.7(10)
N3 C37 C38 120.1(12)
N4 C36 C29 108.5(9)
N4 C36 H36A 110.0
C29 C36 H36A 110.0
N4 C36 H36B 110.0
C29 C36 H36B 110.0
H36A C36 H36B 108.4
C36 C29 C30 112.0(8)
C36 C29 C27 112.3(7)
C30 C29 C27 110.4(7)
C36 C29 H29 107.3
C30 C29 H29 107.3
C27 C29 H29 107.3
C32 C31 C30 123.0(8)
C32 C31 H31 118.5
C30 C31 H31 118.5
C34 C35 C30 121.1(9)
C34 C35 H35 119.5
C30 C35 H35 119.5
C24 C25 C26 116.8(9)
C24 C25 H25 121.6
C26 C25 H25 121.6
O8 C28 C21 128.4(9)
O8 C28 C27 124.6(9)
C21 C28 C27 106.9(7)
C33 C34 C35 118.9(8)
C33 C34 H34 120.5
C35 C34 H34 120.5
C34 C33 C32 122.2(9)
C34 C33 Br2 119.6(7)
C32 C33 Br2 118.0(7)
O10 C40 H40A 109.5
O10 C40 H40B 109.5
H40A C40 H40B 109.5
O10 C40 H40C 109.5
H40A C40 H40C 109.5
H40B C40 H40C 109.5
C37 C38 H38A 109.5
C37 C38 H38B 109.5
H38A C38 H38B 109.5
C37 C38 H38C 109.5
H38A C38 H38C 109.5
H38B C38 H38C 109.5
C23 C24 C25 124.3(12)
C23 C24 H24 117.9
C25 C24 H24 117.9

loop_
_geom_bond_atom_site_label_1
_geom_bond_atom_site_label_2
_geom_bond_distance
Br1 C13 1.902(10)
O2 C8 1.213(9)
O1 C17 1.207(11)
O5 N2 1.227(10)
O4 C19 1.322(12)
O4 C20 1.473(13)
O3 C19 1.186(11)
O6 N2 1.212(10)
N1 C17 1.376(11)
N1 C6 1.400(11)
N1 C7 1.495(10)
N2 C16 1.451(13)
C18 C17 1.509(13)
C18 H18A 0.9600
C18 H18B 0.9600
C18 H18C 0.9600
C15 C10 1.380(10)
C15 C14 1.394(13)
C15 H15 0.9300
C6 C5 1.408(12)
C6 C1 1.411(11)
C14 C13 1.375(13)
C14 H14 0.9300
C1 C0AA 1.394(12)
C1 C8 1.458(12)
C7 C9 1.551(12)
C7 C19 1.553(14)
C7 C8 1.566(12)
C11 C12 1.377(14)
C11 C10 1.395(13)
C11 H11 0.9300
C12 C13 1.384(11)
C12 H12 0.9300
C10 C9 1.537(13)
C3 C4 1.365(13)
C3 C0AA 1.376(13)
C3 H3 0.9300
C4 C5 1.372(13)
C4 H4 0.9300
C5 H5 0.9300
C9 C16 1.514(11)
C9 H9 0.9800
C0AA H0A 0.9300
C16 H16A 0.9700
C16 H16B 0.9700
C20 H20A 0.9600
C20 H20B 0.9600
C20 H20C 0.9600
Br2 C33 1.917(11)
O7 C37 1.226(13)
O8 C28 1.212(9)
O10 C39 1.322(12)
O10 C40 1.469(14)
O11 N4 1.184(14)
O9 C39 1.198(12)
O12 N4 1.203(14)
N4 C36 1.518(15)
N3 C37 1.379(11)
N3 C26 1.421(10)
N3 C27 1.473(10)
C22 C23 1.363(16)
C22 C21 1.392(13)
C22 H22 0.9300
C23 C24 1.365(16)
C23 H23 0.9300
C30 C35 1.386(11)
C30 C31 1.390(13)
C30 C29 1.542(13)
C21 C26 1.391(11)
C21 C28 1.434(13)
C26 C25 1.417(13)
C27 C39 1.530(14)
C27 C28 1.538(11)
C27 C29 1.574(12)
C32 C31 1.376(13)
C32 C33 1.388(11)
C32 H32 0.9300
C37 C38 1.494(15)
C36 C29 1.530(12)
C36 H36A 0.9700
C36 H36B 0.9700
C29 H29 0.9800
C31 H31 0.9300
C35 C34 1.386(15)
C35 H35 0.9300
C25 C24 1.366(15)
C25 H25 0.9300
C34 C33 1.371(13)
C34 H34 0.9300
C40 H40A 0.9600
C40 H40B 0.9600
C40 H40C 0.9600
C38 H38A 0.9600
C38 H38B 0.9600
C38 H38C 0.9600
C24 H24 0.9300

loop_
_geom_torsion_atom_site_label_1
_geom_torsion_atom_site_label_2
_geom_torsion_atom_site_label_3
_geom_torsion_atom_site_label_4
_geom_torsion
C17 N1 C6 C5 -15.4(15)
C7 N1 C6 C5 177.5(9)
C17 N1 C6 C1 169.8(8)
C7 N1 C6 C1 2.6(10)
C10 C15 C14 C13 0.7(13)
N1 C6 C1 C0AA 178.9(8)
C5 C6 C1 C0AA 3.2(13)
N1 C6 C1 C8 -3.8(10)
C5 C6 C1 C8 -179.4(8)
C17 N1 C7 C9 70.2(9)
C6 N1 C7 C9 -120.5(8)
C17 N1 C7 C19 -54.5(10)
C6 N1 C7 C19 114.8(8)
C17 N1 C7 C8 -169.7(7)
C6 N1 C7 C8 -0.4(8)
C0AA C1 C8 O2 -1.6(16)
C6 C1 C8 O2 -178.7(9)
C0AA C1 C8 C7 -179.5(9)
C6 C1 C8 C7 3.3(9)
N1 C7 C8 O2 -179.9(8)
C9 C7 C8 O2 -60.9(11)
C19 C7 C8 O2 62.6(11)
N1 C7 C8 C1 -1.8(9)
C9 C7 C8 C1 117.3(7)
C19 C7 C8 C1 -119.2(8)
C10 C11 C12 C13 0.7(13)
C14 C15 C10 C11 1.1(12)
C14 C15 C10 C9 -177.2(8)
C12 C11 C10 C15 -1.8(13)
C12 C11 C10 C9 176.4(8)
C0AA C3 C4 C5 -0.3(17)
C6 N1 C17 O1 -169.4(9)
C7 N1 C17 O1 -2.9(13)
C6 N1 C17 C18 11.4(14)
C7 N1 C17 C18 177.9(9)
C3 C4 C5 C6 2.9(16)
N1 C6 C5 C4 -178.8(9)
C1 C6 C5 C4 -4.2(13)
C15 C14 C13 C12 -1.9(13)
C15 C14 C13 Br1 177.0(7)
C11 C12 C13 C14 1.3(13)
C11 C12 C13 Br1 -177.7(7)
C15 C10 C9 C16 123.3(8)
C11 C10 C9 C16 -54.9(11)
C15 C10 C9 C7 -109.1(8)
C11 C10 C9 C7 72.7(10)
N1 C7 C9 C16 169.6(7)
C19 C7 C9 C16 -65.8(9)
C8 C7 C9 C16 55.9(10)
N1 C7 C9 C10 43.0(9)
C19 C7 C9 C10 167.6(6)
C8 C7 C9 C10 -70.7(8)
C4 C3 C0AA C1 -0.9(15)
C6 C1 C0AA C3 -0.7(14)
C8 C1 C0AA C3 -177.4(9)
O6 N2 C16 C9 167.4(11)
O5 N2 C16 C9 -14.1(14)
C10 C9 C16 N2 -80.2(10)
C7 C9 C16 N2 153.0(8)
C20 O4 C19 O3 -5.6(13)
C20 O4 C19 C7 179.3(7)
N1 C7 C19 O3 151.4(8)
C9 C7 C19 O3 26.9(11)
C8 C7 C19 O3 -97.2(10)
N1 C7 C19 O4 -33.3(9)
C9 C7 C19 O4 -157.7(6)
C8 C7 C19 O4 78.1(8)
C21 C22 C23 C24 0.3(17)
C23 C22 C21 C26 -0.4(14)
C23 C22 C21 C28 -179.9(10)
C22 C21 C26 C25 1.4(13)
C28 C21 C26 C25 -179.1(8)
C22 C21 C26 N3 -178.7(8)
C28 C21 C26 N3 0.9(10)
C37 N3 C26 C21 166.4(9)
C27 N3 C26 C21 -2.5(9)
C37 N3 C26 C25 -13.6(15)
C27 N3 C26 C25 177.5(9)
C37 N3 C27 C39 -54.4(10)
C26 N3 C27 C39 116.2(7)
C37 N3 C27 C28 -167.7(7)
C26 N3 C27 C28 2.9(8)
C37 N3 C27 C29 70.6(10)
C26 N3 C27 C29 -118.8(7)
C40 O10 C39 O9 -3.0(14)
C40 O10 C39 C27 -177.4(7)
N3 C27 C39 O9 147.3(10)
C28 C27 C39 O9 -100.8(11)
C29 C27 C39 O9 22.6(13)
N3 C27 C39 O10 -38.3(10)
C28 C27 C39 O10 73.6(9)
C29 C27 C39 O10 -163.0(7)
C26 N3 C37 O7 -170.2(9)
C27 N3 C37 O7 -2.1(14)
C26 N3 C37 C38 8.3(16)
C27 N3 C37 C38 176.4(9)
O11 N4 C36 C29 -42.0(16)
O12 N4 C36 C29 140.2(11)
N4 C36 C29 C30 -65.5(11)
N4 C36 C29 C27 169.6(9)
C35 C30 C29 C36 123.0(9)
C31 C30 C29 C36 -52.0(11)
C35 C30 C29 C27 -111.1(8)
C31 C30 C29 C27 73.9(11)
N3 C27 C29 C36 166.0(8)
C39 C27 C29 C36 -68.7(10)
C28 C27 C29 C36 50.3(10)
N3 C27 C29 C30 40.3(9)
C39 C27 C29 C30 165.5(7)
C28 C27 C29 C30 -75.5(9)
C33 C32 C31 C30 -2.8(15)
C35 C30 C31 C32 1.4(14)
C29 C30 C31 C32 176.6(9)
C31 C30 C35 C34 0.9(14)
C29 C30 C35 C34 -174.4(9)
C21 C26 C25 C24 -2.1(13)
N3 C26 C25 C24 177.9(9)
C26 C21 C28 O8 -179.5(9)
C22 C21 C28 O8 0.0(17)
C26 C21 C28 C27 1.0(9)
C22 C21 C28 C27 -179.5(9)
N3 C27 C28 O8 178.2(9)
C39 C27 C28 O8 60.5(12)
C29 C27 C28 O8 -61.8(12)
N3 C27 C28 C21 -2.3(8)
C39 C27 C28 C21 -120.0(9)
C29 C27 C28 C21 117.7(8)
C30 C35 C34 C33 -1.7(15)
C35 C34 C33 C32 0.2(15)
C35 C34 C33 Br2 175.8(7)
C31 C32 C33 C34 1.9(14)
C31 C32 C33 Br2 -173.7(7)
C22 C23 C24 C25 -1.2(19)
C26 C25 C24 C23 2.1(17)
